data_7064124
loop_
_publ_author_name
'Panda, Pradeepta'
'Shanmugapriya, V.'

_publ_section_title
;
 Single-step nitration of N,N&#x2032;-Bispyrrolylmethane: Polynitro
 Derivatives as Insensitive Energetic Materials
;
_journal_name_full 'New Journal of Chemistry'
_journal_paper_doi 10.1039/D5NJ03844H
_journal_year 2025
_chemical_formula_moiety 'C9 H8 N4 O4'
_chemical_formula_sum 'C9 H8 N4 O4'
_chemical_formula_weight 236.19
_space_group_crystal_system orthorhombic
_space_group_IT_number 29
_space_group_name_Hall 'P 2c -2ac'
_space_group_name_H-M_alt 'P c a 21'
_atom_sites_solution_hydrogens geom
_audit_creation_date 2025-07-25
_audit_creation_method
;
Olex2 1.5
(compiled 2025.04.05 svn.rf049d14d for OlexSys, GUI svn.r7217)
;
_audit_update_record
;
2025-07-29 deposited with the CCDC.	2025-11-14 downloaded from the CCDC.
;
_cell_angle_alpha 90
_cell_angle_beta 90
_cell_angle_gamma 90
_cell_formula_units_Z 4
_cell_length_a 10.2722(5)
_cell_length_b 8.8323(4)
_cell_length_c 11.4857(5)
_cell_measurement_reflns_used 7933
_cell_measurement_temperature 298
_cell_measurement_theta_max 25.67
_cell_measurement_theta_min 2.31
_cell_volume 1042.06(8)
_computing_cell_refinement 'SAINT V8.40B (?, 2016)'
_computing_data_reduction 'SAINT V8.40B (?, 2016)'
_computing_molecular_graphics 'Olex2 1.5 (Dolomanov et al., 2009)'
_computing_publication_material 'Olex2 1.5 (Dolomanov et al., 2009)'
_computing_structure_refinement 'SHELXL 2019/3 (Sheldrick, 2015)'
_computing_structure_solution 'SHELXT 2018/2 (Sheldrick, 2018)'
_diffrn_ambient_temperature 298
_diffrn_measured_fraction_theta_full 0.999
_diffrn_measured_fraction_theta_max 0.999
_diffrn_measurement_device_type 'Bruker APEX-II CCD'
_diffrn_measurement_method '\f and \w scans'
_diffrn_radiation_type MoK\a
_diffrn_radiation_wavelength 0.71073
_diffrn_reflns_av_R_equivalents 0.0364
_diffrn_reflns_av_unetI/netI 0.0326
_diffrn_reflns_Laue_measured_fraction_full 0.999
_diffrn_reflns_Laue_measured_fraction_max 0.999
_diffrn_reflns_limit_h_max 12
_diffrn_reflns_limit_h_min -12
_diffrn_reflns_limit_k_max 9
_diffrn_reflns_limit_k_min -10
_diffrn_reflns_limit_l_max 14
_diffrn_reflns_limit_l_min -11
_diffrn_reflns_number 8480
_diffrn_reflns_point_group_measured_fraction_full 0.912
_diffrn_reflns_point_group_measured_fraction_max 0.904
_diffrn_reflns_theta_full 25.242
_diffrn_reflns_theta_max 25.686
_diffrn_reflns_theta_min 2.306
_diffrn_source_current 1.0
_diffrn_source_power 0.05
_diffrn_source_voltage 50.0
_diffrn_standards_number 0
_exptl_absorpt_coefficient_mu 0.122
_exptl_absorpt_correction_T_max 0.7453
_exptl_absorpt_correction_T_min 0.6340
_exptl_absorpt_correction_type multi-scan
_exptl_absorpt_process_details
;
SADABS-2016/2 (Bruker,2016/2) was used for absorption correction.
wR2(int) was 0.1492 before and 0.0645 after correction.
The Ratio of minimum to maximum transmission is 0.8507.
The \l/2 correction factor is Not present.
;
_exptl_crystal_colour 'clear light colourless'
_exptl_crystal_colour_lustre clear
_exptl_crystal_colour_modifier light
_exptl_crystal_colour_primary colourless
_exptl_crystal_density_diffrn 1.506
_exptl_crystal_description irregular
_exptl_crystal_F_000 488
_exptl_crystal_size_max 0.2
_exptl_crystal_size_mid 0.15
_exptl_crystal_size_min 0.1
_refine_diff_density_max 0.443
_refine_diff_density_min -0.452
_refine_diff_density_rms 0.124
_refine_ls_abs_structure_details
;
 Flack x determined using 685 quotients [(I+)-(I-)]/[(I+)+(I-)]
 (Parsons, Flack and Wagner, Acta Cryst. B69 (2013) 249-259).
;
_refine_ls_abs_structure_Flack -0.6(4)
_refine_ls_extinction_coef 0.105(11)
_refine_ls_extinction_expression Fc^*^=kFc[1+0.001xFc^2^\l^3^/sin(2\q)]^-1/4^
_refine_ls_extinction_method 'SHELXL-2019/2 (Sheldrick 2019)'
_refine_ls_goodness_of_fit_ref 1.256
_refine_ls_hydrogen_treatment constr
_refine_ls_matrix_type full
_refine_ls_number_parameters 155
_refine_ls_number_reflns 1799
_refine_ls_number_restraints 1
_refine_ls_restrained_S_all 1.255
_refine_ls_R_factor_all 0.0515
_refine_ls_R_factor_gt 0.0498
_refine_ls_shift/su_max 0.000
_refine_ls_shift/su_mean 0.000
_refine_ls_structure_factor_coef Fsqd
_refine_ls_weighting_details 'w=1/[\s^2^(Fo^2^)+(0.0645P)^2^+0.0498P] where P=(Fo^2^+2Fc^2^)/3'
_refine_ls_weighting_scheme calc
_refine_ls_wR_factor_gt 0.1041
_refine_ls_wR_factor_ref 0.1053
_reflns_Friedel_coverage 0.715
_reflns_Friedel_fraction_full 0.815
_reflns_Friedel_fraction_max 0.799
_reflns_number_gt 1712
_reflns_number_total 1799
_reflns_threshold_expression 'I > 2\s(I)'
_cod_data_source_file d5nj03844h3.cif
_cod_data_source_block VSP-C9
_cod_database_code 7064124
_shelx_shelxl_version_number 2019/3
_shelx_space_group_comment
;
The symmetry employed for this shelxl refinement is uniquely defined
by the following loop, which should always be used as a source of
symmetry information in preference to the above space-group names.
They are only intended as comments.
;
_shelx_estimated_absorpt_t_max 0.988
_shelx_estimated_absorpt_t_min 0.976
_olex2_refinement_description
;
1. Fixed Uiso
 At 1.2 times of:
  All C(H) groups, All C(H,H) groups
2.a Secondary CH2 refined with riding coordinates:
 C00B(H00A,H00B)
2.b Aromatic/amide H refined with riding coordinates:
 C008(H008), C00C(H00C), C00E(H00E), C00F(H00F), C00G(H00G), C00H(H00H)
;
_olex2_submission_special_instructions 'No special instructions were received'

loop_
_space_group_symop_operation_xyz
'x, y, z'
'-x, -y, z+1/2'
'x+1/2, -y, z'
'-x+1/2, y, z+1/2'

loop_
_atom_site_label
_atom_site_type_symbol
_atom_site_fract_x
_atom_site_fract_y
_atom_site_fract_z
_atom_site_U_iso_or_equiv
_atom_site_adp_type
_atom_site_occupancy
_atom_site_site_symmetry_order
_atom_site_calc_flag
_atom_site_refinement_flags_posn
_atom_site_refinement_flags_adp
_atom_site_refinement_flags_occupancy
_atom_site_disorder_assembly
_atom_site_disorder_group
O001 O 0.8036(2) 0.2223(3) 0.6819(2) 0.0676(7) Uani 1 1 d . . . . .
N002 N 0.2770(2) 0.1455(2) 0.5556(2) 0.0409(5) Uani 1 1 d . . . . .
N003 N 0.49343(19) 0.2493(2) 0.5502(2) 0.0369(5) Uani 1 1 d . . . . .
N004 N 0.5898(2) 0.4911(3) 0.3168(3) 0.0561(7) Uani 1 1 d . . . . .
N005 N 0.6855(2) 0.2068(3) 0.6742(2) 0.0481(6) Uani 1 1 d . . . . .
O006 O 0.6960(3) 0.5483(3) 0.2964(3) 0.0745(8) Uani 1 1 d . . . . .
O007 O 0.6207(3) 0.1378(4) 0.7444(2) 0.0808(9) Uani 1 1 d . . . . .
C008 C 0.4664(3) 0.3264(3) 0.4525(3) 0.0403(6) Uani 1 1 d . . . . .
H008 H 0.386127 0.330993 0.415268 0.048 Uiso 1 1 calc R U . . .
O009 O 0.4948(3) 0.5081(4) 0.2556(3) 0.0870(10) Uani 1 1 d . . . . .
C00A C 0.5790(3) 0.3975(3) 0.4174(3) 0.0431(6) Uani 1 1 d . . . . .
C00B C 0.3981(2) 0.1536(3) 0.6157(3) 0.0428(6) Uani 1 1 d . . . . .
H00A H 0.433202 0.052386 0.625180 0.051 Uiso 1 1 calc R U . . .
H00B H 0.384347 0.196234 0.692559 0.051 Uiso 1 1 calc R U . . .
C00C C 0.2504(3) 0.0508(3) 0.4649(3) 0.0451(6) Uani 1 1 d . . . . .
H00C H 0.307353 -0.019668 0.432901 0.054 Uiso 1 1 calc R U . . .
C00D C 0.6234(2) 0.2717(3) 0.5760(2) 0.0377(6) Uani 1 1 d . . . . .
C00E C 0.6786(2) 0.3636(3) 0.4944(2) 0.0426(6) Uani 1 1 d . . . . .
H00E H 0.764535 0.396405 0.491128 0.051 Uiso 1 1 calc R U . . .
C00F C 0.1695(3) 0.2329(3) 0.5780(3) 0.0521(8) Uani 1 1 d . . . . .
H00F H 0.162105 0.306826 0.635318 0.063 Uiso 1 1 calc R U . . .
C00G C 0.0759(3) 0.1913(4) 0.5010(4) 0.0631(9) Uani 1 1 d . . . . .
H00G H -0.007530 0.231798 0.496481 0.076 Uiso 1 1 calc R U . . .
C00H C 0.1264(3) 0.0770(4) 0.4295(3) 0.0567(8) Uani 1 1 d . . . . .
H00H H 0.083033 0.028270 0.369118 0.068 Uiso 1 1 calc R U . . .

loop_
_atom_site_aniso_label
_atom_site_aniso_U_11
_atom_site_aniso_U_22
_atom_site_aniso_U_33
_atom_site_aniso_U_23
_atom_site_aniso_U_13
_atom_site_aniso_U_12
O001 0.0454(12) 0.0889(17) 0.0683(17) 0.0018(13) -0.0158(11) 0.0045(10)
N002 0.0384(11) 0.0428(11) 0.0415(13) -0.0013(10) 0.0060(9) -0.0029(8)
N003 0.0353(10) 0.0373(9) 0.0382(12) -0.0009(8) 0.0010(8) 0.0019(8)
N004 0.0507(14) 0.0546(14) 0.0630(17) 0.0205(13) 0.0020(13) -0.0038(12)
N005 0.0443(14) 0.0562(14) 0.0438(14) -0.0006(11) -0.0071(11) 0.0054(10)
O006 0.0602(14) 0.0819(17) 0.0815(19) 0.0313(15) 0.0080(13) -0.0197(12)
O007 0.0611(14) 0.120(2) 0.0615(16) 0.0416(16) -0.0120(12) -0.0037(13)
C008 0.0363(12) 0.0413(12) 0.0432(14) 0.0054(11) -0.0016(10) 0.0021(10)
O009 0.0661(15) 0.107(2) 0.088(2) 0.0563(18) -0.0156(15) -0.0102(13)
C00A 0.0426(13) 0.0397(12) 0.0470(15) 0.0044(11) 0.0015(12) 0.0001(10)
C00B 0.0434(15) 0.0468(14) 0.0383(14) 0.0034(12) 0.0030(11) -0.0036(10)
C00C 0.0507(15) 0.0432(12) 0.0414(15) -0.0003(12) 0.0044(12) -0.0059(11)
C00D 0.0342(12) 0.0396(11) 0.0394(14) -0.0041(10) -0.0024(10) 0.0051(10)
C00E 0.0353(12) 0.0399(14) 0.0525(16) -0.0002(12) 0.0015(12) -0.0010(10)
C00F 0.0448(15) 0.0485(15) 0.063(2) -0.0030(14) 0.0104(14) 0.0023(11)
C00G 0.0406(14) 0.0622(18) 0.086(3) 0.0129(18) -0.0023(16) -0.0001(13)
C00H 0.0584(18) 0.0606(16) 0.0510(18) 0.0103(15) -0.0083(14) -0.0170(14)

loop_
_atom_type_symbol
_atom_type_description
_atom_type_scat_dispersion_real
_atom_type_scat_dispersion_imag
_atom_type_scat_source
C C 0.0033 0.0016 'International Tables Vol C Tables 4.2.6.8 and 6.1.1.4'
H H 0.0000 0.0000 'International Tables Vol C Tables 4.2.6.8 and 6.1.1.4'
N N 0.0061 0.0033 'International Tables Vol C Tables 4.2.6.8 and 6.1.1.4'
O O 0.0106 0.0060 'International Tables Vol C Tables 4.2.6.8 and 6.1.1.4'

loop_
_geom_angle_atom_site_label_1
_geom_angle_atom_site_label_2
_geom_angle_atom_site_label_3
_geom_angle
_geom_angle_site_symmetry_1
_geom_angle_site_symmetry_3
_geom_angle_publ_flag
C00C N002 C00B 125.1(2) . . ?
C00C N002 C00F 109.1(3) . . ?
C00F N002 C00B 125.7(2) . . ?
C008 N003 C00B 124.9(2) . . ?
C008 N003 C00D 107.8(2) . . ?
C00D N003 C00B 127.3(2) . . ?
O006 N004 C00A 117.6(3) . . ?
O009 N004 O006 123.7(3) . . ?
O009 N004 C00A 118.7(2) . . ?
O001 N005 C00D 117.3(3) . . ?
O007 N005 O001 123.6(3) . . ?
O007 N005 C00D 119.1(2) . . ?
N003 C008 H008 126.2 . . ?
N003 C008 C00A 107.6(2) . . ?
C00A C008 H008 126.2 . . ?
C008 C00A N004 124.6(3) . . ?
C008 C00A C00E 109.6(2) . . ?
C00E C00A N004 125.9(2) . . ?
N002 C00B N003 110.9(2) . . ?
N002 C00B H00A 109.5 . . ?
N002 C00B H00B 109.5 . . ?
N003 C00B H00A 109.5 . . ?
N003 C00B H00B 109.5 . . ?
H00A C00B H00B 108.1 . . ?
N002 C00C H00C 125.9 . . ?
C00H C00C N002 108.2(3) . . ?
C00H C00C H00C 125.9 . . ?
N003 C00D N005 123.2(3) . . ?
C00E C00D N003 109.9(2) . . ?
C00E C00D N005 126.9(2) . . ?
C00A C00E H00E 127.5 . . ?
C00D C00E C00A 105.1(2) . . ?
C00D C00E H00E 127.5 . . ?
N002 C00F H00F 126.4 . . ?
C00G C00F N002 107.2(3) . . ?
C00G C00F H00F 126.4 . . ?
C00F C00G H00G 125.8 . . ?
C00F C00G C00H 108.4(3) . . ?
C00H C00G H00G 125.8 . . ?
C00C C00H C00G 107.2(3) . . ?
C00C C00H H00H 126.4 . . ?
C00G C00H H00H 126.4 . . ?

loop_
_geom_bond_atom_site_label_1
_geom_bond_atom_site_label_2
_geom_bond_distance
_geom_bond_site_symmetry_2
_geom_bond_publ_flag
O001 N005 1.224(3) . ?
N002 C00B 1.424(4) . ?
N002 C00C 1.364(4) . ?
N002 C00F 1.371(4) . ?
N003 C008 1.341(4) . ?
N003 C00B 1.497(3) . ?
N003 C00D 1.382(3) . ?
N004 O006 1.225(4) . ?
N004 O009 1.212(4) . ?
N004 C00A 1.425(4) . ?
N005 O007 1.210(4) . ?
N005 C00D 1.417(4) . ?
C008 H008 0.9300 . ?
C008 C00A 1.377(4) . ?
C00A C00E 1.385(4) . ?
C00B H00A 0.9700 . ?
C00B H00B 0.9700 . ?
C00C H00C 0.9300 . ?
C00C C00H 1.357(4) . ?
C00D C00E 1.363(4) . ?
C00E H00E 0.9300 . ?
C00F H00F 0.9300 . ?
C00F C00G 1.357(5) . ?
C00G H00G 0.9300 . ?
C00G C00H 1.401(6) . ?
C00H H00H 0.9300 . ?

loop_
_geom_torsion_atom_site_label_1
_geom_torsion_atom_site_label_2
_geom_torsion_atom_site_label_3
_geom_torsion_atom_site_label_4
_geom_torsion
_geom_torsion_site_symmetry_1
_geom_torsion_site_symmetry_2
_geom_torsion_site_symmetry_3
_geom_torsion_site_symmetry_4
_geom_torsion_publ_flag
O001 N005 C00D N003 173.0(2) . . . . ?
O001 N005 C00D C00E -7.4(4) . . . . ?
N002 C00C C00H C00G 0.0(3) . . . . ?
N002 C00F C00G C00H -0.3(4) . . . . ?
N003 C008 C00A N004 -179.9(3) . . . . ?
N003 C008 C00A C00E 0.3(3) . . . . ?
N003 C00D C00E C00A 0.0(3) . . . . ?
N004 C00A C00E C00D 180.0(3) . . . . ?
N005 C00D C00E C00A -179.6(2) . . . . ?
O006 N004 C00A C008 179.4(3) . . . . ?
O006 N004 C00A C00E -0.7(5) . . . . ?
O007 N005 C00D N003 -5.9(4) . . . . ?
O007 N005 C00D C00E 173.8(3) . . . . ?
C008 N003 C00B N002 4.5(3) . . . . ?
C008 N003 C00D N005 179.8(2) . . . . ?
C008 N003 C00D C00E 0.1(3) . . . . ?
C008 C00A C00E C00D -0.2(3) . . . . ?
O009 N004 C00A C008 -1.5(5) . . . . ?
O009 N004 C00A C00E 178.3(3) . . . . ?
C00B N002 C00C C00H -179.1(3) . . . . ?
C00B N002 C00F C00G 179.2(3) . . . . ?
C00B N003 C008 C00A -178.8(2) . . . . ?
C00B N003 C00D N005 -1.7(4) . . . . ?
C00B N003 C00D C00E 178.6(2) . . . . ?
C00C N002 C00B N003 81.6(3) . . . . ?
C00C N002 C00F C00G 0.3(3) . . . . ?
C00D N003 C008 C00A -0.3(3) . . . . ?
C00D N003 C00B N002 -173.7(2) . . . . ?
C00F N002 C00B N003 -97.2(3) . . . . ?
C00F N002 C00C C00H -0.1(3) . . . . ?
C00F C00G C00H C00C 0.2(4) . . . . ?
